data_1544946
loop_
_publ_author_name
'Srinivas, Kyatham'
'Singh, Nishant'
'Das, Dinabandhu'
'Koley, Dipankar'

_publ_section_title
;
 Organocatalytic, Asymmetric Synthesis of Aza-Quaternary Center of Izidine
 Alkaloids: Synthesis of (-)-Tricyclic Skeleton of Cylindricine.
;
_journal_name_full 'Organic letters'
_journal_paper_doi 10.1021/acs.orglett.6b03605
_journal_year 2016
_chemical_absolute_configuration ad
_chemical_formula_sum 'C19 H25 Br N2 O3'
_chemical_formula_weight 409.32
_chemical_name_common DK-KS-Q87
_chemical_name_systematic '((8R,8aS)-3-oxo-8a-propyloctahydroindolizin-8-yl)methyl 4-bromophenylcarbamate'
_space_group_crystal_system monoclinic
_space_group_IT_number 4
_space_group_name_Hall 'P 2yb'
_space_group_name_H-M_alt 'P 1 21 1'
_symmetry_space_group_name_Hall 'P 2yb'
_symmetry_space_group_name_H-M 'P 1 21 1'
_atom_sites_solution_hydrogens mixed
_audit_creation_method SHELXL-2016/6
_cell_angle_alpha 90
_cell_angle_beta 106.7510(10)
_cell_angle_gamma 90
_cell_formula_units_Z 4
_cell_length_a 12.8335(5)
_cell_length_b 11.8956(5)
_cell_length_c 12.9307(5)
_cell_measurement_reflns_used 9873
_cell_measurement_temperature 173(2)
_cell_measurement_theta_max 28.19
_cell_measurement_theta_min 2.37
_cell_volume 1890.26(13)
_computing_cell_refinement 'Bruker SAINT'
_computing_data_collection 'Bruker APEX3'
_computing_data_reduction 'Bruker SAINT'
_computing_molecular_graphics 'X-Seed (Barbour 2001)'
_computing_structure_refinement 'SHELXL-2016/6 (Sheldrick, 2016)'
_computing_structure_solution 'SHELXS-97 (Sheldrick 2008)'
_diffrn_ambient_temperature 173(2)
_diffrn_measured_fraction_theta_full 0.998
_diffrn_measured_fraction_theta_max 0.997
_diffrn_measurement_device_type 'Bruker APEX-III CMOS detector'
_diffrn_measurement_method 'phi and omega scans'
_diffrn_radiation_type MoK\a
_diffrn_radiation_wavelength 0.71073
_diffrn_reflns_av_R_equivalents 0.0389
_diffrn_reflns_av_unetI/netI 0.0564
_diffrn_reflns_Laue_measured_fraction_full 0.998
_diffrn_reflns_Laue_measured_fraction_max 0.997
_diffrn_reflns_limit_h_max 17
_diffrn_reflns_limit_h_min -17
_diffrn_reflns_limit_k_max 15
_diffrn_reflns_limit_k_min -15
_diffrn_reflns_limit_l_max 17
_diffrn_reflns_limit_l_min -17
_diffrn_reflns_number 28777
_diffrn_reflns_point_group_measured_fraction_full 0.994
_diffrn_reflns_point_group_measured_fraction_max 0.993
_diffrn_reflns_theta_full 25.000
_diffrn_reflns_theta_max 28.391
_diffrn_reflns_theta_min 2.610
_diffrn_source microfocus
_exptl_absorpt_coefficient_mu 2.195
_exptl_absorpt_correction_type multi-scan
_exptl_absorpt_process_details SADABS
_exptl_crystal_colour colorless
_exptl_crystal_density_diffrn 1.438
_exptl_crystal_description block
_exptl_crystal_F_000 848
_exptl_crystal_size_max 0.450
_exptl_crystal_size_mid 0.340
_exptl_crystal_size_min 0.320
_exptl_transmission_factor_max 0.495
_exptl_transmission_factor_min 0.412
_refine_diff_density_max 0.438
_refine_diff_density_min -0.452
_refine_diff_density_rms 0.070
_refine_ls_abs_structure_details
;
 Flack x determined using 3415 quotients [(I+)-(I-)]/[(I+)+(I-)]
 (Parsons, Flack and Wagner, Acta Cryst. B69 (2013) 249-259).
;
_refine_ls_abs_structure_Flack 0.022(4)
_refine_ls_extinction_method none
_refine_ls_goodness_of_fit_ref 0.994
_refine_ls_hydrogen_treatment mixed
_refine_ls_matrix_type full
_refine_ls_number_parameters 461
_refine_ls_number_reflns 9413
_refine_ls_number_restraints 1
_refine_ls_restrained_S_all 0.994
_refine_ls_R_factor_all 0.0407
_refine_ls_R_factor_gt 0.0317
_refine_ls_shift/su_max 0.002
_refine_ls_shift/su_mean 0.000
_refine_ls_structure_factor_coef Fsqd
_refine_ls_weighting_details 'w=1/[\s^2^(Fo^2^)+(0.0219P)^2^] where P=(Fo^2^+2Fc^2^)/3'
_refine_ls_weighting_scheme calc
_refine_ls_wR_factor_gt 0.0631
_refine_ls_wR_factor_ref 0.0655
_reflns_Friedel_coverage 0.902
_reflns_Friedel_fraction_full 0.990
_reflns_Friedel_fraction_max 0.989
_reflns_number_gt 8225
_reflns_number_total 9413
_reflns_threshold_expression 'I > 2\s(I)'
_cod_data_source_file ol6b03605_si_002.cif
_cod_data_source_block DK-KS-Q87
_cod_database_code 1544946
_shelx_shelxl_version_number 2016/6
_shelx_space_group_comment
;
The symmetry employed for this shelxl refinement is uniquely defined
by the following loop, which should always be used as a source of
symmetry information in preference to the above space-group names.
They are only intended as comments.
;
_shelx_estimated_absorpt_t_min 0.438
_shelx_estimated_absorpt_t_max 0.540

loop_
_space_group_symop_operation_xyz
'x, y, z'
'-x, y+1/2, -z'

loop_
_atom_site_label
_atom_site_type_symbol
_atom_site_fract_x
_atom_site_fract_y
_atom_site_fract_z
_atom_site_U_iso_or_equiv
_atom_site_adp_type
_atom_site_occupancy
_atom_site_site_symmetry_order
_atom_site_calc_flag
_atom_site_refinement_flags_posn
_atom_site_refinement_flags_adp
Br1 Br 0.38362(3) 0.79276(3) 1.10039(3) 0.02187(9) Uani 1 1 d . .
N1 N 0.2206(2) 0.9301(3) 0.6283(2) 0.0161(6) Uani 1 1 d . .
H1 H 0.157228 0.900867 0.593294 0.019 Uiso 1 1 calc R U
N2 N 0.1408(2) 1.1158(2) 0.0967(2) 0.0172(6) Uani 1 1 d . .
O1 O 0.3526(2) 1.0499(2) 0.60539(18) 0.0227(6) Uani 1 1 d . .
O2 O 0.20958(18) 0.9989(2) 0.46643(18) 0.0209(5) Uani 1 1 d . .
O3 O -0.0182(2) 1.1796(2) -0.0173(2) 0.0274(6) Uani 1 1 d . .
C1 C 0.3328(3) 0.8388(3) 0.9543(3) 0.0164(7) Uani 1 1 d . .
C2 C 0.3968(3) 0.9077(3) 0.9122(3) 0.0234(8) Uani 1 1 d . .
H2 H 0.465227 0.932753 0.956877 0.028 Uiso 1 1 calc R U
C3 C 0.3617(3) 0.9405(3) 0.8053(3) 0.0233(8) Uani 1 1 d . .
H3 H 0.406020 0.988639 0.777234 0.028 Uiso 1 1 calc R U
C4 C 0.2618(3) 0.9036(3) 0.7379(3) 0.0157(7) Uani 1 1 d . .
C5 C 0.1982(3) 0.8340(3) 0.7830(3) 0.0183(8) Uani 1 1 d . .
H5 H 0.129726 0.808255 0.738792 0.022 Uiso 1 1 calc R U
C6 C 0.2326(3) 0.8021(3) 0.8901(3) 0.0190(7) Uani 1 1 d . .
H6 H 0.188111 0.755542 0.919405 0.023 Uiso 1 1 calc R U
C7 C 0.2699(3) 0.9971(3) 0.5710(3) 0.0176(7) Uani 1 1 d . .
C8 C 0.2582(3) 1.0638(3) 0.3968(3) 0.0199(7) Uani 1 1 d . .
H8A H 0.329768 1.031853 0.397992 0.024 Uiso 1 1 calc R U
H8B H 0.268747 1.142873 0.421400 0.024 Uiso 1 1 calc R U
C9 C 0.1805(3) 1.0574(3) 0.2844(3) 0.0160(7) Uani 1 1 d . .
H9 H 0.111(3) 1.089(3) 0.290(3) 0.016(9) Uiso 1 1 d . .
C10 C 0.1656(3) 0.9354(3) 0.2432(3) 0.0210(7) Uani 1 1 d . .
H10A H 0.238072 0.903144 0.248450 0.025 Uiso 1 1 calc R U
H10B H 0.133276 0.890852 0.290819 0.025 Uiso 1 1 calc R U
C11 C 0.0942(3) 0.9240(3) 0.1277(3) 0.0258(8) Uani 1 1 d . .
H11A H 0.095763 0.845244 0.103536 0.031 Uiso 1 1 calc R U
H11B H 0.018112 0.942960 0.124109 0.031 Uiso 1 1 calc R U
C12 C 0.1330(3) 1.0012(3) 0.0533(3) 0.0210(7) Uani 1 1 d . .
H12A H 0.205034 0.976173 0.048471 0.025 Uiso 1 1 calc R U
H12B H 0.081140 0.999249 -0.020138 0.025 Uiso 1 1 calc R U
C13 C 0.0607(3) 1.1892(3) 0.0624(3) 0.0213(8) Uani 1 1 d . .
C14 C 0.0826(3) 1.2872(3) 0.1415(3) 0.0262(8) Uani 1 1 d . .
H14A H 0.025517 1.291838 0.179084 0.031 Uiso 1 1 calc R U
H14B H 0.084454 1.359051 0.103508 0.031 Uiso 1 1 calc R U
C15 C 0.1932(3) 1.2621(3) 0.2214(3) 0.0224(8) Uani 1 1 d . .
H15A H 0.191235 1.275230 0.296447 0.027 Uiso 1 1 calc R U
H15B H 0.250110 1.310579 0.206980 0.027 Uiso 1 1 calc R U
C16 C 0.2162(3) 1.1368(3) 0.2043(2) 0.0177(7) Uani 1 1 d . .
C17 C 0.3340(2) 1.1160(3) 0.2054(2) 0.0167(7) Uani 1 1 d . .
H17A H 0.382570 1.149117 0.272284 0.020 Uiso 1 1 calc R U
H17B H 0.347115 1.033902 0.208525 0.020 Uiso 1 1 calc R U
C18 C 0.3657(3) 1.1635(3) 0.1092(3) 0.0240(8) Uani 1 1 d . .
H18A H 0.316557 1.132331 0.041692 0.029 Uiso 1 1 calc R U
H18B H 0.356260 1.246149 0.107287 0.029 Uiso 1 1 calc R U
C19 C 0.4830(3) 1.1356(4) 0.1147(3) 0.0304(9) Uani 1 1 d . .
H19A H 0.532443 1.177016 0.174547 0.046 Uiso 1 1 calc R U
H19B H 0.496867 1.157223 0.046717 0.046 Uiso 1 1 calc R U
H19C H 0.495276 1.054704 0.126386 0.046 Uiso 1 1 calc R U
Br2 Br 0.38333(3) 0.70658(3) 0.58858(3) 0.02309(10) Uani 1 1 d . .
N3 N 0.2137(2) 0.5579(2) 0.1216(2) 0.0167(6) Uani 1 1 d . .
H3A H 0.143685 0.569482 0.092355 0.020 Uiso 1 1 calc R U
N4 N 0.1202(2) 0.3218(2) -0.3773(2) 0.0197(6) Uani 1 1 d . .
O4 O 0.3597(2) 0.4753(2) 0.08268(19) 0.0253(6) Uani 1 1 d . .
O5 O 0.20874(19) 0.5309(2) -0.04765(18) 0.0233(6) Uani 1 1 d . .
O6 O -0.03180(18) 0.2947(2) -0.51967(18) 0.0268(6) Uani 1 1 d . .
C20 C 0.3288(3) 0.6538(3) 0.4437(3) 0.0173(8) Uani 1 1 d . .
C21 C 0.4013(3) 0.6027(3) 0.3962(3) 0.0190(8) Uani 1 1 d . .
H21 H 0.475373 0.592705 0.436179 0.023 Uiso 1 1 calc R U
C22 C 0.3640(3) 0.5669(3) 0.2904(3) 0.0182(7) Uani 1 1 d . .
H22 H 0.412500 0.530847 0.257624 0.022 Uiso 1 1 calc R U
C23 C 0.2566(3) 0.5832(3) 0.2321(3) 0.0146(7) Uani 1 1 d . .
C24 C 0.1846(3) 0.6316(3) 0.2827(3) 0.0178(8) Uani 1 1 d . .
H24 H 0.110000 0.639997 0.243877 0.021 Uiso 1 1 calc R U
C25 C 0.2213(3) 0.6673(3) 0.3887(3) 0.0169(7) Uani 1 1 d . .
H25 H 0.172649 0.700687 0.422861 0.020 Uiso 1 1 calc R U
C26 C 0.2710(3) 0.5171(3) 0.0560(3) 0.0175(7) Uani 1 1 d . .
C27 C 0.2564(3) 0.4995(3) -0.1319(3) 0.0209(7) Uani 1 1 d . .
H27A H 0.329755 0.467155 -0.099964 0.025 Uiso 1 1 calc R U
H27B H 0.263450 0.566279 -0.175064 0.025 Uiso 1 1 calc R U
C28 C 0.1819(3) 0.4128(3) -0.2033(3) 0.0166(7) Uani 1 1 d . .
H28 H 0.103(2) 0.434(3) -0.212(2) 0.003(7) Uiso 1 1 d . .
C29 C 0.1981(3) 0.2964(3) -0.1496(3) 0.0227(7) Uani 1 1 d . .
H29A H 0.274036 0.271355 -0.138761 0.027 Uiso 1 1 calc R U
H29B H 0.185019 0.301202 -0.077904 0.027 Uiso 1 1 calc R U
C30 C 0.1206(3) 0.2114(3) -0.2191(3) 0.0267(8) Uani 1 1 d . .
H30A H 0.136966 0.135782 -0.186598 0.032 Uiso 1 1 calc R U
H30B H 0.044970 0.230738 -0.221071 0.032 Uiso 1 1 calc R U
C31 C 0.1299(3) 0.2093(3) -0.3330(3) 0.0249(8) Uani 1 1 d . .
H31A H 0.201034 0.176877 -0.332769 0.030 Uiso 1 1 calc R U
H31B H 0.071837 0.161079 -0.378822 0.030 Uiso 1 1 calc R U
C32 C 0.0413(3) 0.3558(3) -0.4633(3) 0.0199(7) Uani 1 1 d . .
C33 C 0.0569(3) 0.4788(3) -0.4814(3) 0.0236(8) Uani 1 1 d . .
H33A H -0.012028 0.520434 -0.490732 0.028 Uiso 1 1 calc R U
H33B H 0.081475 0.489976 -0.546520 0.028 Uiso 1 1 calc R U
C34 C 0.1427(3) 0.5186(3) -0.3814(3) 0.0227(8) Uani 1 1 d . .
H34A H 0.109568 0.566440 -0.336763 0.027 Uiso 1 1 calc R U
H34B H 0.199224 0.562750 -0.401647 0.027 Uiso 1 1 calc R U
C35 C 0.1935(3) 0.4110(3) -0.3178(3) 0.0166(7) Uani 1 1 d . .
C36 C 0.3114(3) 0.3910(3) -0.3191(3) 0.0197(8) Uani 1 1 d . .
H36A H 0.355879 0.456459 -0.285351 0.024 Uiso 1 1 calc R U
H36B H 0.340062 0.324319 -0.274075 0.024 Uiso 1 1 calc R U
C37 C 0.3259(3) 0.3728(3) -0.4308(3) 0.0285(9) Uani 1 1 d . .
H37A H 0.291508 0.435575 -0.478771 0.034 Uiso 1 1 calc R U
H37B H 0.288988 0.302271 -0.462031 0.034 Uiso 1 1 calc R U
C38 C 0.4465(3) 0.3659(4) -0.4252(4) 0.0484(13) Uani 1 1 d . .
H38A H 0.482589 0.436514 -0.396396 0.073 Uiso 1 1 calc R U
H38B H 0.453468 0.353008 -0.497729 0.073 Uiso 1 1 calc R U
H38C H 0.480554 0.303629 -0.377772 0.073 Uiso 1 1 calc R U

loop_
_atom_site_aniso_label
_atom_site_aniso_U_11
_atom_site_aniso_U_22
_atom_site_aniso_U_33
_atom_site_aniso_U_23
_atom_site_aniso_U_13
_atom_site_aniso_U_12
Br1 0.0242(2) 0.0261(2) 0.01485(17) 0.00280(15) 0.00502(14) 0.00078(17)
N1 0.0108(15) 0.0216(16) 0.0154(14) 0.0004(11) 0.0031(11) -0.0021(12)
N2 0.0130(14) 0.0198(16) 0.0162(14) 0.0011(11) 0.0001(11) 0.0016(11)
O1 0.0161(13) 0.0339(16) 0.0168(13) 0.0019(10) 0.0025(10) -0.0068(11)
O2 0.0167(13) 0.0316(15) 0.0146(12) 0.0039(10) 0.0046(9) -0.0033(10)
O3 0.0160(13) 0.0279(16) 0.0311(15) 0.0122(11) -0.0046(11) -0.0030(10)
C1 0.0158(18) 0.0211(19) 0.0115(16) 0.0028(13) 0.0024(13) 0.0057(15)
C2 0.0158(19) 0.033(2) 0.0189(18) 0.0007(15) 0.0008(14) -0.0062(16)
C3 0.018(2) 0.033(2) 0.0195(19) 0.0031(15) 0.0049(15) -0.0093(16)
C4 0.0151(18) 0.0184(19) 0.0142(16) 0.0016(13) 0.0054(13) 0.0016(14)
C5 0.0139(17) 0.0201(19) 0.0215(18) -0.0029(14) 0.0059(14) -0.0033(14)
C6 0.0207(18) 0.0192(19) 0.0199(16) 0.0011(15) 0.0100(13) -0.0001(15)
C7 0.0159(19) 0.023(2) 0.0152(17) 0.0021(14) 0.0065(14) 0.0036(15)
C8 0.0181(18) 0.0256(19) 0.0176(17) 0.0037(14) 0.0078(14) -0.0018(14)
C9 0.0135(18) 0.0162(18) 0.0180(17) 0.0004(13) 0.0042(14) 0.0012(14)
C10 0.0253(19) 0.0198(18) 0.0207(18) 0.0014(14) 0.0110(15) -0.0029(14)
C11 0.029(2) 0.025(2) 0.026(2) -0.0047(15) 0.0109(16) -0.0077(16)
C12 0.0221(19) 0.0218(19) 0.0183(18) -0.0053(14) 0.0045(14) -0.0047(14)
C13 0.0123(17) 0.027(2) 0.0245(19) 0.0102(15) 0.0051(14) -0.0028(15)
C14 0.0214(19) 0.0175(18) 0.041(2) 0.0038(18) 0.0101(16) 0.0028(16)
C15 0.028(2) 0.0178(19) 0.0212(19) -0.0009(13) 0.0068(16) -0.0008(14)
C16 0.0196(18) 0.0188(18) 0.0127(17) -0.0013(13) 0.0016(13) 0.0012(14)
C17 0.0146(17) 0.0229(19) 0.0116(16) 0.0030(13) 0.0021(13) -0.0010(14)
C18 0.0217(19) 0.029(2) 0.0196(19) 0.0057(14) 0.0040(15) -0.0004(15)
C19 0.026(2) 0.042(2) 0.025(2) 0.0029(18) 0.0118(17) -0.0049(18)
Br2 0.0209(2) 0.0317(2) 0.01632(18) -0.00285(15) 0.00475(14) -0.00081(17)
N3 0.0102(15) 0.0216(17) 0.0173(15) -0.0013(12) 0.0026(11) 0.0006(12)
N4 0.0199(16) 0.0135(15) 0.0209(15) -0.0035(10) -0.0017(12) -0.0002(11)
O4 0.0216(14) 0.0322(16) 0.0224(14) -0.0027(11) 0.0069(11) 0.0088(12)
O5 0.0161(13) 0.0374(16) 0.0161(12) -0.0062(11) 0.0042(10) 0.0007(11)
O6 0.0196(13) 0.0312(14) 0.0229(13) -0.0048(13) -0.0046(10) -0.0048(12)
C20 0.024(2) 0.0160(19) 0.0125(17) -0.0008(13) 0.0060(14) -0.0021(15)
C21 0.0142(18) 0.022(2) 0.0201(18) 0.0026(14) 0.0035(14) 0.0024(14)
C22 0.0164(19) 0.0210(19) 0.0192(18) 0.0012(14) 0.0084(14) 0.0027(15)
C23 0.0155(18) 0.0114(17) 0.0181(17) 0.0009(13) 0.0067(14) -0.0020(13)
C24 0.0116(17) 0.021(2) 0.0191(18) 0.0027(14) 0.0021(13) 0.0013(14)
C25 0.0153(18) 0.0170(18) 0.0201(18) 0.0001(13) 0.0081(14) 0.0050(13)
C26 0.0186(19) 0.0169(19) 0.0169(17) -0.0033(14) 0.0051(14) -0.0038(15)
C27 0.0163(17) 0.031(2) 0.0167(17) -0.0060(14) 0.0069(14) -0.0037(15)
C28 0.0120(17) 0.0197(19) 0.0179(17) -0.0037(13) 0.0039(13) -0.0014(14)
C29 0.0213(17) 0.0283(19) 0.0187(16) 0.0053(16) 0.0061(13) -0.0012(16)
C30 0.0236(19) 0.0170(18) 0.038(2) 0.0077(17) 0.0060(15) -0.0031(16)
C31 0.026(2) 0.0140(17) 0.0266(19) -0.0032(16) -0.0059(14) -0.0017(17)
C32 0.0162(18) 0.028(2) 0.0157(18) -0.0020(14) 0.0050(14) 0.0048(15)
C33 0.0216(19) 0.0258(19) 0.0212(19) 0.0076(15) 0.0028(15) 0.0025(15)
C34 0.0256(19) 0.0191(19) 0.0224(19) -0.0006(14) 0.0050(15) 0.0027(15)
C35 0.0164(17) 0.0153(18) 0.0163(17) -0.0018(13) 0.0019(13) -0.0034(13)
C36 0.0194(18) 0.0197(19) 0.0193(18) 0.0013(14) 0.0042(14) 0.0004(14)
C37 0.042(3) 0.023(2) 0.026(2) -0.0029(16) 0.0194(18) -0.0008(17)
C38 0.059(3) 0.051(3) 0.051(3) 0.019(2) 0.041(3) 0.032(2)

loop_
_atom_type_symbol
_atom_type_description
_atom_type_scat_dispersion_real
_atom_type_scat_dispersion_imag
_atom_type_scat_source
C C 0.0033 0.0016 'International Tables Vol C Tables 4.2.6.8 and 6.1.1.4'
H H 0.0000 0.0000 'International Tables Vol C Tables 4.2.6.8 and 6.1.1.4'
N N 0.0061 0.0033 'International Tables Vol C Tables 4.2.6.8 and 6.1.1.4'
O O 0.0106 0.0060 'International Tables Vol C Tables 4.2.6.8 and 6.1.1.4'
Br Br -0.2901 2.4595 'International Tables Vol C Tables 4.2.6.8 and 6.1.1.4'

loop_
_geom_angle_atom_site_label_1
_geom_angle_atom_site_label_2
_geom_angle_atom_site_label_3
_geom_angle
C7 N1 C4 125.7(3)
C13 N2 C12 121.6(3)
C13 N2 C16 116.2(3)
C12 N2 C16 118.3(3)
C7 O2 C8 113.8(3)
C2 C1 C6 120.4(3)
C2 C1 Br1 119.6(3)
C6 C1 Br1 120.0(3)
C1 C2 C3 120.3(3)
C2 C3 C4 120.7(3)
C3 C4 N1 124.9(3)
C3 C4 C5 117.8(3)
N1 C4 C5 117.3(3)
C6 C5 C4 121.5(3)
C5 C6 C1 119.3(3)
O1 C7 O2 123.4(3)
O1 C7 N1 127.1(3)
O2 C7 N1 109.4(3)
O2 C8 C9 106.7(3)
C8 C9 C10 111.3(3)
C8 C9 C16 111.6(3)
C10 C9 C16 111.7(3)
C11 C10 C9 113.9(3)
C12 C11 C10 110.8(3)
N2 C12 C11 108.6(3)
O3 C13 N2 126.4(3)
O3 C13 C14 125.8(3)
N2 C13 C14 107.8(3)
C13 C14 C15 105.1(3)
C14 C15 C16 105.7(3)
N2 C16 C17 111.2(3)
N2 C16 C15 101.4(3)
C17 C16 C15 112.6(3)
N2 C16 C9 106.6(3)
C17 C16 C9 112.0(3)
C15 C16 C9 112.4(3)
C18 C17 C16 115.3(3)
C19 C18 C17 112.0(3)
C26 N3 C23 125.8(3)
C32 N4 C31 124.7(3)
C32 N4 C35 115.6(3)
C31 N4 C35 119.3(3)
C26 O5 C27 117.1(3)
C25 C20 C21 121.6(3)
C25 C20 Br2 120.1(2)
C21 C20 Br2 118.3(3)
C22 C21 C20 119.2(3)
C21 C22 C23 120.2(3)
C22 C23 C24 119.4(3)
C22 C23 N3 124.1(3)
C24 C23 N3 116.4(3)
C25 C24 C23 120.5(3)
C20 C25 C24 119.0(3)
O4 C26 O5 125.1(3)
O4 C26 N3 127.3(3)
O5 C26 N3 107.6(3)
O5 C27 C28 107.7(3)
C27 C28 C35 112.2(3)
C27 C28 C29 110.9(3)
C35 C28 C29 112.8(3)
C30 C29 C28 110.6(3)
C31 C30 C29 111.5(3)
N4 C31 C30 110.3(3)
O6 C32 N4 125.1(3)
O6 C32 C33 126.1(3)
N4 C32 C33 108.8(3)
C32 C33 C34 105.5(3)
C33 C34 C35 106.5(3)
N4 C35 C28 106.8(3)
N4 C35 C36 111.3(3)
C28 C35 C36 112.5(3)
N4 C35 C34 102.0(2)
C28 C35 C34 110.9(3)
C36 C35 C34 112.6(3)
C37 C36 C35 115.0(3)
C36 C37 C38 111.1(3)

loop_
_geom_bond_atom_site_label_1
_geom_bond_atom_site_label_2
_geom_bond_distance
Br1 C1 1.893(3)
N1 C7 1.362(4)
N1 C4 1.398(4)
N2 C13 1.324(4)
N2 C12 1.467(4)
N2 C16 1.470(4)
O1 C7 1.203(4)
O2 C7 1.351(4)
O2 C8 1.455(4)
O3 C13 1.225(4)
C1 C2 1.378(5)
C1 C6 1.385(5)
C2 C3 1.381(5)
C3 C4 1.397(5)
C4 C5 1.402(5)
C5 C6 1.380(5)
C8 C9 1.509(5)
C9 C10 1.538(5)
C9 C16 1.565(5)
C10 C11 1.517(5)
C11 C12 1.514(4)
C13 C14 1.522(5)
C14 C15 1.525(5)
C15 C16 1.548(5)
C16 C17 1.527(4)
C17 C18 1.524(4)
C18 C19 1.524(5)
Br2 C20 1.907(3)
N3 C26 1.362(4)
N3 C23 1.407(4)
N4 C32 1.333(4)
N4 C31 1.447(5)
N4 C35 1.478(4)
O4 C26 1.198(4)
O5 C26 1.358(4)
O5 C27 1.444(4)
O6 C32 1.243(4)
C20 C25 1.367(5)
C20 C21 1.393(4)
C21 C22 1.380(5)
C22 C23 1.382(4)
C23 C24 1.401(4)
C24 C25 1.381(5)
C27 C28 1.524(5)
C28 C35 1.530(4)
C28 C29 1.536(5)
C29 C30 1.518(5)
C30 C31 1.512(5)
C32 C33 1.504(5)
C33 C34 1.513(4)
C34 C35 1.559(5)
C35 C36 1.537(4)
C36 C37 1.524(5)
C37 C38 1.530(5)
